data_7017571
loop_
_publ_author_name
'Daumann, Lena J.'
'Dalle, Kristian E.'
'Schenk, Gerhard'
'McGeary, Ross P.'
'Bernhardt, Paul V.'
'Ollis, David L.'
'Gahan, Lawrence R.'

_publ_section_title
;
 The role of Zn-OR and Zn-OH nucleophiles and the influence of
 para-substituents in the reactions of binuclear phosphatase mimetics.
;
_journal_issue 6
_journal_name_full 'Dalton transactions (Cambridge, England : 2003)'
_journal_page_first 1695
_journal_page_last 1708
_journal_paper_doi 10.1039/c1dt11187f
_journal_volume 41
_journal_year 2012
_chemical_compound_source 'synthesis as described'
_chemical_formula_moiety 'C66 H80 N10 O20 P2 Zn4, 2(F6 P)'
_chemical_formula_sum 'C66 H80 F12 N10 O20 P4 Zn4'
_chemical_formula_weight 1946.76
_chemical_name_systematic
;
?
;
_space_group_IT_number 14
_symmetry_cell_setting monoclinic
_symmetry_Int_Tables_number 14
_symmetry_space_group_name_Hall '-P 2ybc'
_symmetry_space_group_name_H-M 'P 1 21/c 1'
_atom_sites_solution_hydrogens geom
_atom_sites_solution_primary direct
_atom_sites_solution_secondary difmap
_audit_conform_dict_location ftp://ftp.iucr.org/pub/cif_core.dic
_audit_conform_dict_name cif_core.dic
_audit_conform_dict_version 2.3
_audit_creation_date 2011-06-15T18:02:06-00:00
_audit_creation_method 'WinGX routine CIF_UPDATE'
_cell_angle_alpha 90
_cell_angle_beta 107.464(6)
_cell_angle_gamma 90
_cell_formula_units_Z 4
_cell_length_a 26.602(2)
_cell_length_b 14.3664(7)
_cell_length_c 23.0070(10)
_cell_measurement_reflns_used 5896
_cell_measurement_temperature 293(2)
_cell_measurement_theta_max 62.6444
_cell_measurement_theta_min 3.0293
_cell_measurement_wavelength 1.5418
_cell_volume 8387.4(9)
_computing_cell_refinement
;
CrysAlisPro, Oxford Diffraction Ltd.,
Version 1.171.33.66 (release 28-04-2010 CrysAlis171 .NET)
(compiled Apr 28 2010,14:27:37)
;
_computing_data_collection
;
CrysAlisPro, Oxford Diffraction Ltd.,
Version 1.171.33.66 (release 28-04-2010 CrysAlis171 .NET)
(compiled Apr 28 2010,14:27:37)
;
_computing_data_reduction
;
CrysAlisPro, Oxford Diffraction Ltd.,
Version 1.171.33.66 (release 28-04-2010 CrysAlis171 .NET)
(compiled Apr 28 2010,14:27:37)
;
_computing_molecular_graphics 'Ortep-3 for Windows (Farrugia, 1997)'
_computing_publication_material 'WinGX publication routines (Farrugia, 1999)'
_computing_structure_refinement 'SHELXL-97 (Sheldrick, 1997)'
_computing_structure_solution 'SHELXS-86 (Sheldrick, 1986)'
_diffrn_ambient_temperature 293(2)
_diffrn_detector_area_resol_mean 16.0696
_diffrn_measured_fraction_theta_full 0.99
_diffrn_measured_fraction_theta_max 0.99
_diffrn_measurement_device_type 'Xcalibur, Sapphire3, Gemini ultra'
_diffrn_measurement_method '\w scans'
_diffrn_orient_matrix_UB_11 0.0606512
_diffrn_orient_matrix_UB_12 0.0026321
_diffrn_orient_matrix_UB_13 0.0226722
_diffrn_orient_matrix_UB_21 0.0020706
_diffrn_orient_matrix_UB_22 -0.0778594
_diffrn_orient_matrix_UB_23 -0.0452743
_diffrn_orient_matrix_UB_31 0.0001147
_diffrn_orient_matrix_UB_32 0.0736749
_diffrn_orient_matrix_UB_33 -0.0486545
_diffrn_radiation_monochromator graphite
_diffrn_radiation_probe x-ray
_diffrn_radiation_type CuK\a
_diffrn_radiation_wavelength 1.5418
_diffrn_reflns_av_R_equivalents 0.0592
_diffrn_reflns_av_unetI/netI 0.0723
_diffrn_reflns_limit_h_max 30
_diffrn_reflns_limit_h_min -30
_diffrn_reflns_limit_k_max 16
_diffrn_reflns_limit_k_min -16
_diffrn_reflns_limit_l_max 24
_diffrn_reflns_limit_l_min -26
_diffrn_reflns_number 42499
_diffrn_reflns_theta_full 62.5
_diffrn_reflns_theta_max 62.5
_diffrn_reflns_theta_min 3.48
_exptl_absorpt_coefficient_mu 2.883
_exptl_absorpt_correction_T_max 1
_exptl_absorpt_correction_T_min 0.92513
_exptl_absorpt_correction_type multi-scan
_exptl_absorpt_process_details
;
CrysAlisPro, Oxford Diffraction Ltd.,
Version 1.171.33.66 (release 28-04-2010 CrysAlis171 .NET)
(compiled Apr 28 2010,14:27:37)
Empirical absorption correction using spherical harmonics,
implemented in SCALE3 ABSPACK scaling algorithm.
;
_exptl_crystal_colour colourless
_exptl_crystal_density_diffrn 1.542
_exptl_crystal_density_method 'not measured'
_exptl_crystal_description prism
_exptl_crystal_F_000 3976
_exptl_crystal_size_max 0.2
_exptl_crystal_size_mid 0.1
_exptl_crystal_size_min 0.04
_refine_diff_density_max 0.684
_refine_diff_density_min -0.327
_refine_diff_density_rms 0.054
_refine_ls_extinction_method none
_refine_ls_goodness_of_fit_ref 0.816
_refine_ls_hydrogen_treatment constr
_refine_ls_matrix_type full
_refine_ls_number_parameters 1095
_refine_ls_number_reflns 13255
_refine_ls_number_restraints 30
_refine_ls_restrained_S_all 0.816
_refine_ls_R_factor_all 0.1089
_refine_ls_R_factor_gt 0.05
_refine_ls_shift/su_max 0.001
_refine_ls_shift/su_mean 0
_refine_ls_structure_factor_coef Fsqd
_refine_ls_weighting_details 'calc w=1/[\s^2^(Fo^2^)+(0.0791P)^2^+0.0000P] where P=(Fo^2^+2Fc^2^)/3'
_refine_ls_weighting_scheme calc
_refine_ls_wR_factor_gt 0.1248
_refine_ls_wR_factor_ref 0.1415
_reflns_number_gt 5930
_reflns_number_total 13255
_reflns_threshold_expression >2sigma(I)
_cod_data_source_file c1dt11187f.txt
_cod_data_source_block 478ld10
_cod_original_cell_volume 8387.4(8)
_cod_database_code 7017571

loop_
_symmetry_equiv_pos_as_xyz
'x, y, z'
'-x, y+1/2, -z+1/2'
'-x, -y, -z'
'x, -y-1/2, z-1/2'

loop_
_atom_site_label
_atom_site_type_symbol
_atom_site_fract_x
_atom_site_fract_y
_atom_site_fract_z
_atom_site_U_iso_or_equiv
_atom_site_adp_type
_atom_site_occupancy
_atom_site_symmetry_multiplicity
_atom_site_calc_flag
_atom_site_refinement_flags
_atom_site_disorder_assembly
_atom_site_disorder_group
C1 C -0.0157(3) 0.6557(6) 0.3160(4) 0.174(4) Uani 1 1 d . . .
H1A H -0.0034 0.593 0.3161 0.261 Uiso 1 1 calc R . .
H1B H -0.0421 0.6683 0.278 0.261 Uiso 1 1 calc R . .
H1C H -0.0307 0.6636 0.3488 0.261 Uiso 1 1 calc R . .
C2 C 0.0302(4) 0.7229(6) 0.3243(3) 0.118(2) Uani 1 1 d . . .
C3 C 0.0805(4) 0.6873(5) 0.3315(3) 0.116(2) Uani 1 1 d . . .
H3 H 0.0853 0.6233 0.3305 0.139 Uiso 1 1 calc R . .
C4 C 0.1242(3) 0.7473(5) 0.3401(3) 0.0935(18) Uani 1 1 d . . .
C5 C 0.1174(3) 0.8447(4) 0.3408(2) 0.0822(16) Uani 1 1 d . . .
C6 C 0.0666(3) 0.8783(4) 0.3346(3) 0.0867(17) Uani 1 1 d . . .
C7 C 0.0237(3) 0.8187(6) 0.3257(3) 0.113(2) Uani 1 1 d . . .
H7 H -0.0097 0.8433 0.3205 0.135 Uiso 1 1 calc R . .
C8 C 0.1784(3) 0.7104(4) 0.3474(3) 0.104(2) Uani 1 1 d . . .
H8A H 0.1786 0.6436 0.354 0.125 Uiso 1 1 calc R . .
H8B H 0.2029 0.7383 0.3832 0.125 Uiso 1 1 calc R . .
C9 C 0.2493(3) 0.6861(4) 0.3011(3) 0.116(2) Uani 1 1 d . . .
H9A H 0.2452 0.619 0.301 0.139 Uiso 1 1 calc R . .
H9B H 0.2725 0.7038 0.3408 0.139 Uiso 1 1 calc R . .
C10 C 0.2756(3) 0.7125(5) 0.2525(3) 0.126(3) Uani 1 1 d . . .
C11 C 0.2939(3) 0.8424(5) 0.2019(3) 0.142(3) Uani 1 1 d . . .
H11A H 0.2893 0.9085 0.197 0.212 Uiso 1 1 calc R . .
H11B H 0.2777 0.8122 0.1637 0.212 Uiso 1 1 calc R . .
H11C H 0.3309 0.8281 0.2153 0.212 Uiso 1 1 calc R . .
C12 C 0.1579(3) 0.6967(4) 0.2362(3) 0.102(2) Uani 1 1 d . . .
H12A H 0.1384 0.645 0.246 0.123 Uiso 1 1 calc R . .
H12B H 0.1766 0.6738 0.2088 0.123 Uiso 1 1 calc R . .
C13 C 0.1199(3) 0.7703(5) 0.2043(2) 0.0887(17) Uani 1 1 d . . .
C14 C 0.0715(3) 0.7485(5) 0.1657(3) 0.116(2) Uani 1 1 d . . .
H14 H 0.0606 0.6868 0.1603 0.139 Uiso 1 1 calc R . .
C15 C 0.0395(3) 0.8168(6) 0.1355(3) 0.131(3) Uani 1 1 d . . .
H15 H 0.0064 0.8027 0.1091 0.157 Uiso 1 1 calc R . .
C16 C 0.0566(3) 0.9085(5) 0.1442(3) 0.110(2) Uani 1 1 d . . .
H16 H 0.0355 0.957 0.1236 0.133 Uiso 1 1 calc R . .
C17 C 0.1046(3) 0.9249(4) 0.1835(3) 0.0932(18) Uani 1 1 d . . .
H17 H 0.1162 0.9861 0.1901 0.112 Uiso 1 1 calc R . .
C18 C 0.0567(2) 0.9810(4) 0.3353(3) 0.0938(18) Uani 1 1 d . . .
H18A H 0.0695 1.011 0.3047 0.113 Uiso 1 1 calc R . .
H18B H 0.0191 0.9921 0.3249 0.113 Uiso 1 1 calc R . .
C19 C 0.0711(3) 1.1252(4) 0.3958(3) 0.1016(19) Uani 1 1 d . . .
H19B H 0.0765 1.1534 0.3598 0.122 Uiso 1 1 calc R . .
H19D H 0.0343 1.1329 0.3933 0.122 Uiso 1 1 calc R . .
C20 C 0.1045(3) 1.1749(4) 0.4512(3) 0.104(2) Uani 1 1 d . . .
H20B H 0.1013 1.2416 0.4448 0.125 Uiso 1 1 calc R . .
H20D H 0.0927 1.1596 0.4861 0.125 Uiso 1 1 calc R . .
C21 C 0.1916(3) 1.1919(5) 0.5149(3) 0.117(2) Uani 1 1 d . . .
H21A H 0.2271 1.1711 0.521 0.175 Uiso 1 1 calc R . .
H21B H 0.1809 1.1762 0.55 0.175 Uiso 1 1 calc R . .
H21C H 0.1898 1.2582 0.5093 0.175 Uiso 1 1 calc R . .
C22 C 0.0664(3) 0.9734(4) 0.4444(3) 0.1021(19) Uani 1 1 d . . .
H22A H 0.0312 0.9486 0.4264 0.123 Uiso 1 1 calc R . .
H22B H 0.0649 1.0174 0.4758 0.123 Uiso 1 1 calc R . .
C23 C 0.1032(3) 0.8953(5) 0.4727(3) 0.0892(17) Uani 1 1 d . . .
C24 C 0.0853(3) 0.8189(6) 0.4970(4) 0.122(2) Uani 1 1 d . . .
H24 H 0.0497 0.8129 0.4937 0.147 Uiso 1 1 calc R . .
C25 C 0.1205(4) 0.7524(6) 0.5258(4) 0.142(3) Uani 1 1 d . . .
H25 H 0.1097 0.6999 0.5425 0.17 Uiso 1 1 calc R . .
C26 C 0.1732(4) 0.7656(5) 0.5296(3) 0.130(3) Uani 1 1 d . . .
H26 H 0.1983 0.7221 0.5495 0.156 Uiso 1 1 calc R . .
C27 C 0.1877(3) 0.8422(5) 0.5039(3) 0.0978(19) Uani 1 1 d . . .
H27 H 0.2229 0.8493 0.5056 0.117 Uiso 1 1 calc R . .
C28 C 0.5250(3) 1.4688(7) 0.3896(5) 0.229(6) Uani 1 1 d . . .
H28A H 0.5438 1.4504 0.3619 0.343 Uiso 1 1 calc R . .
H28B H 0.5485 1.469 0.4305 0.343 Uiso 1 1 calc R . .
H28C H 0.5107 1.5301 0.3793 0.343 Uiso 1 1 calc R . .
C29 C 0.4795(4) 1.3992(8) 0.3853(6) 0.159(4) Uani 1 1 d . . .
C30 C 0.4458(4) 1.4072(6) 0.4184(5) 0.138(3) Uani 1 1 d . . .
H30 H 0.4498 1.4559 0.4461 0.166 Uiso 1 1 calc R . .
C31 C 0.4041(3) 1.3426(6) 0.4119(4) 0.115(2) Uani 1 1 d . . .
C32 C 0.3971(3) 1.2698(5) 0.3723(3) 0.0954(19) Uani 1 1 d . . .
C33 C 0.4321(3) 1.2607(6) 0.3390(4) 0.118(2) Uani 1 1 d . . .
C34 C 0.4739(3) 1.3269(7) 0.3445(4) 0.134(3) Uani 1 1 d . . .
H34 H 0.4966 1.321 0.3208 0.161 Uiso 1 1 calc R . .
C35 C 0.3652(3) 1.3549(5) 0.4469(3) 0.123(3) Uani 1 1 d . . .
H35A H 0.364 1.2986 0.4698 0.148 Uiso 1 1 calc R . .
H35B H 0.3765 1.4056 0.4757 0.148 Uiso 1 1 calc R . .
C36 C 0.3103(3) 1.4600(4) 0.3663(4) 0.122(3) Uani 1 1 d . . .
H36A H 0.2767 1.4908 0.3608 0.147 Uiso 1 1 calc R . .
H36B H 0.3376 1.5025 0.3886 0.147 Uiso 1 1 calc R . .
C37 C 0.3168(4) 1.4457(6) 0.3064(4) 0.142(3) Uani 1 1 d . . .
H37A H 0.3029 1.4987 0.2804 0.171 Uiso 1 1 calc R . .
H37B H 0.3538 1.4392 0.3099 0.171 Uiso 1 1 calc R . .
C38 C 0.2840(3) 1.3474(7) 0.2203(4) 0.166(4) Uani 1 1 d . . .
H38A H 0.2649 1.2906 0.2073 0.248 Uiso 1 1 calc R . .
H38B H 0.3184 1.3424 0.2151 0.248 Uiso 1 1 calc R . .
H38C H 0.2653 1.3983 0.1962 0.248 Uiso 1 1 calc R . .
C39 C 0.2746(4) 1.3838(5) 0.4417(3) 0.121(2) Uani 1 1 d . . .
H39A H 0.28 1.333 0.4707 0.145 Uiso 1 1 calc R . .
H39B H 0.2809 1.4418 0.4644 0.145 Uiso 1 1 calc R . .
C40 C 0.2199(4) 1.3819(6) 0.4012(4) 0.112(2) Uani 1 1 d . . .
C41 C 0.1800(6) 1.4319(6) 0.4103(5) 0.157(3) Uani 1 1 d . . .
H41 H 0.1858 1.4742 0.4422 0.188 Uiso 1 1 calc R . .
C42 C 0.1279(5) 1.4173(9) 0.3686(7) 0.180(5) Uani 1 1 d . . .
H42 H 0.0989 1.4472 0.3746 0.216 Uiso 1 1 calc R . .
C43 C 0.1220(5) 1.3590(8) 0.3204(5) 0.160(4) Uani 1 1 d . . .
H43 H 0.0887 1.3484 0.2933 0.192 Uiso 1 1 calc R . .
C44 C 0.1630(4) 1.3181(5) 0.3123(4) 0.114(3) Uani 1 1 d . . .
H44 H 0.1591 1.284 0.2769 0.137 Uiso 1 1 calc R . .
C45 C 0.4268(3) 1.1803(6) 0.2961(3) 0.114(2) Uani 1 1 d . . .
H45A H 0.4521 1.1869 0.2736 0.137 Uiso 1 1 calc R . .
H45B H 0.3918 1.1803 0.2671 0.137 Uiso 1 1 calc R . .
C46 C 0.4895(2) 1.0847(5) 0.3755(3) 0.114(2) Uani 1 1 d . . .
H46A H 0.514 1.1152 0.3578 0.137 Uiso 1 1 calc R . .
H46B H 0.4999 1.0199 0.3817 0.137 Uiso 1 1 calc R . .
C47 C 0.4954(3) 1.1287(5) 0.4379(4) 0.130(3) Uani 1 1 d . . .
H47A H 0.5287 1.1111 0.4671 0.156 Uiso 1 1 calc R . .
H47B H 0.4935 1.196 0.435 0.156 Uiso 1 1 calc R . .
C48 C 0.4521(3) 1.1248(6) 0.5135(3) 0.159(3) Uani 1 1 d . . .
H48A H 0.4231 1.0994 0.5251 0.238 Uiso 1 1 calc R . .
H48B H 0.4494 1.1915 0.512 0.238 Uiso 1 1 calc R . .
H48C H 0.4847 1.107 0.5427 0.238 Uiso 1 1 calc R . .
C49 C 0.4278(3) 1.0102(7) 0.2890(4) 0.132(3) Uani 1 1 d . . .
H49A H 0.4565 1.0054 0.2714 0.158 Uiso 1 1 calc R . .
H49B H 0.3952 1.018 0.2562 0.158 Uiso 1 1 calc R . .
C50 C 0.4251(3) 0.9234(7) 0.3256(4) 0.135(3) Uani 1 1 d . . .
C51 C 0.4477(6) 0.8455(9) 0.3112(5) 0.196(6) Uani 1 1 d . . .
H51 H 0.4654 0.8445 0.2819 0.235 Uiso 1 1 calc R . .
C52 C 0.4421(4) 0.7675(10) 0.3443(6) 0.197(6) Uani 1 1 d . . .
H52 H 0.4556 0.7111 0.3358 0.236 Uiso 1 1 calc R . .
C53 C 0.4158(3) 0.7698(6) 0.3925(5) 0.146(3) Uani 1 1 d . . .
H53 H 0.4123 0.7169 0.4143 0.175 Uiso 1 1 calc R . .
C54 C 0.3963(3) 0.8568(6) 0.4032(4) 0.122(2) Uani 1 1 d . . .
H54 H 0.3802 0.8631 0.4337 0.147 Uiso 1 1 calc R . .
C55 C 0.2080(3) 1.0803(5) 0.1462(2) 0.0838(16) Uani 1 1 d . . .
C56 C 0.1998(3) 1.0176(5) 0.0989(3) 0.113(2) Uani 1 1 d . . .
H56 H 0.2257 0.9748 0.0976 0.136 Uiso 1 1 calc R . .
C57 C 0.1517(4) 1.0202(6) 0.0529(3) 0.125(3) Uani 1 1 d . . .
H57 H 0.1447 0.9774 0.0212 0.15 Uiso 1 1 calc R . .
C58 C 0.1159(3) 1.0835(7) 0.0544(3) 0.116(3) Uani 1 1 d . . .
C59 C 0.1238(3) 1.1475(5) 0.0994(3) 0.108(2) Uani 1 1 d . . .
H59 H 0.0981 1.1917 0.0991 0.129 Uiso 1 1 calc R . .
C60 C 0.1713(3) 1.1456(5) 0.1462(3) 0.0919(18) Uani 1 1 d . . .
H60 H 0.1778 1.1892 0.1774 0.11 Uiso 1 1 calc R . .
C61 C 0.3392(2) 1.0630(5) 0.5671(2) 0.0857(17) Uani 1 1 d . . .
C62 C 0.3388(3) 0.9675(5) 0.5654(3) 0.104(2) Uani 1 1 d . . .
H62 H 0.3205 0.9362 0.53 0.125 Uiso 1 1 calc R . .
C63 C 0.3663(3) 0.9176(5) 0.6174(3) 0.112(2) Uani 1 1 d . . .
H63 H 0.3673 0.8529 0.6167 0.134 Uiso 1 1 calc R . .
C64 C 0.3913(3) 0.9646(6) 0.6686(3) 0.110(2) Uani 1 1 d . . .
C65 C 0.3938(3) 1.0588(6) 0.6702(3) 0.118(2) Uani 1 1 d . . .
H65 H 0.4134 1.0891 0.7055 0.142 Uiso 1 1 calc R . .
C66 C 0.3668(3) 1.1100(5) 0.6189(3) 0.104(2) Uani 1 1 d . . .
H66 H 0.3674 1.1747 0.6197 0.124 Uiso 1 1 calc R . .
N1A N 0.08350(19) 1.0230(3) 0.3963(2) 0.0924(14) Uani 1 1 d . . .
N1B N 0.4362(2) 1.0890(4) 0.3307(2) 0.1050(16) Uani 1 1 d . . .
N2A N 0.1538(2) 0.9064(3) 0.4768(2) 0.0838(13) Uani 1 1 d . . .
N2B N 0.4009(2) 0.9309(4) 0.3698(3) 0.1128(18) Uani 1 1 d . . .
N3A N 0.1966(2) 0.7302(3) 0.2926(2) 0.0931(14) Uani 1 1 d . . .
N3B N 0.3120(2) 1.3752(3) 0.4055(2) 0.1029(16) Uani 1 1 d . . .
N4A N 0.13623(18) 0.8576(3) 0.21309(19) 0.0811(13) Uani 1 1 d . . .
N4B N 0.2101(2) 1.3236(4) 0.3529(3) 0.0979(16) Uani 1 1 d . . .
N9 N 0.4201(3) 0.9120(7) 0.7237(3) 0.148(3) Uani 1 1 d . . .
N10 N 0.0647(4) 1.0804(7) 0.0032(5) 0.159(4) Uani 1 1 d . . .
O1A O 0.15843(15) 0.9017(2) 0.34790(15) 0.0768(10) Uani 1 1 d . . .
O1B O 0.35774(16) 1.2064(3) 0.36598(17) 0.0903(11) Uani 1 1 d . . .
O2A O 0.24661(14) 1.0096(2) 0.44791(14) 0.0782(10) Uani 1 1 d . . .
O2B O 0.33435(14) 1.0363(2) 0.43199(15) 0.0809(10) Uani 1 1 d . . .
O3A O 0.27120(14) 0.8811(2) 0.36306(15) 0.0867(11) Uani 1 1 d . . .
H19A H 0.2962 0.9228 0.3543 0.13 Uiso 1 1 d R . .
H19C H 0.2628 0.9024 0.3986 0.13 Uiso 1 1 d R . .
O3B O 0.26779(14) 1.1691(2) 0.41549(14) 0.0790(10) Uani 1 1 d . . .
O4A O 0.15718(18) 1.1475(3) 0.46209(18) 0.0969(12) Uani 1 1 d . . .
O4B O 0.45054(18) 1.0905(3) 0.4553(2) 0.1165(14) Uani 1 1 d . . .
O5A O 0.27038(19) 0.8108(3) 0.24561(19) 0.1192(15) Uani 1 1 d . . .
O5B O 0.28885(18) 1.3629(3) 0.2804(2) 0.1138(14) Uani 1 1 d . . .
O6A O 0.21311(15) 1.0111(2) 0.26697(14) 0.0820(10) Uani 1 1 d . . .
O6B O 0.24737(14) 1.1729(2) 0.27904(15) 0.0842(10) Uani 1 1 d . . .
O7A O 0.16647(14) 1.1037(2) 0.34488(15) 0.0831(10) Uani 1 1 d . . .
H20A H 0.1911 1.1526 0.3616 0.125 Uiso 1 1 d R . .
H20C H 0.1761 1.0735 0.3125 0.125 Uiso 1 1 d R . .
O7B O 0.31154(14) 1.0371(3) 0.29462(15) 0.0891(11) Uani 1 1 d . . .
O8 O 0.25562(15) 1.0741(3) 0.19155(15) 0.0897(11) Uani 1 1 d . . .
O9 O 0.31363(15) 1.1174(2) 0.51855(15) 0.0862(11) Uani 1 1 d . . .
O10 O 0.0328(3) 1.1391(6) 0.0085(3) 0.190(3) Uani 1 1 d . . .
O11 O 0.0572(4) 1.0274(7) -0.0366(3) 0.236(5) Uani 1 1 d . . .
O12 O 0.4414(4) 0.9511(6) 0.7673(3) 0.258(5) Uani 1 1 d . . .
O13 O 0.4256(3) 0.8293(6) 0.7185(3) 0.197(3) Uani 1 1 d . . .
P3 P 0.11619(9) 0.45204(14) 0.14396(9) 0.1115(6) Uani 1 1 d . . .
F1 F 0.0636(4) 0.4113(9) 0.0949(4) 0.223(6) Uani 0.637(14) 1 d PD A 1
F2 F 0.1286(6) 0.3544(5) 0.1660(4) 0.205(7) Uani 0.637(14) 1 d PD A 1
F3 F 0.0834(4) 0.4747(9) 0.1892(5) 0.190(5) Uani 0.637(14) 1 d PD A 1
F4 F 0.0986(8) 0.5511(7) 0.1178(5) 0.284(8) Uani 0.637(14) 1 d PD A 1
F5 F 0.1441(5) 0.4418(9) 0.0928(5) 0.214(6) Uani 0.637(14) 1 d PD A 1
F6 F 0.1614(5) 0.4836(10) 0.1978(7) 0.283(11) Uani 0.637(14) 1 d PD A 1
F1' F 0.0795(6) 0.4228(9) 0.0843(6) 0.134(7) Uiso 0.363(14) 1 d PD A 2
F2' F 0.1599(4) 0.3921(9) 0.1316(7) 0.135(6) Uiso 0.363(14) 1 d PD A 2
F3' F 0.1345(5) 0.5427(8) 0.1246(6) 0.115(6) Uiso 0.363(14) 1 d PD A 2
F4' F 0.0746(5) 0.5055(9) 0.1634(7) 0.120(6) Uiso 0.363(14) 1 d PD A 2
F5' F 0.0978(5) 0.3611(10) 0.1761(7) 0.130(6) Uiso 0.363(14) 1 d PD A 2
F6' F 0.1640(5) 0.4791(8) 0.2059(5) 0.121(6) Uiso 0.363(14) 1 d PD A 2
P4 P 0.32585(10) 0.66345(16) 0.51971(11) 0.1304(7) Uani 1 1 d . . .
F7 F 0.2708(3) 0.6256(5) 0.4770(5) 0.205(4) Uani 0.777(11) 1 d PD B 1
F8 F 0.3520(5) 0.6284(8) 0.4729(6) 0.285(7) Uani 0.777(11) 1 d PD B 1
F9 F 0.3329(5) 0.5724(6) 0.5519(6) 0.278(6) Uani 0.777(11) 1 d PD B 1
F10 F 0.3018(3) 0.7108(7) 0.5660(3) 0.221(5) Uani 0.777(11) 1 d PD B 1
F11 F 0.3131(4) 0.7568(5) 0.4834(4) 0.230(5) Uani 0.777(11) 1 d PD B 1
F12 F 0.3782(3) 0.7091(7) 0.5551(6) 0.232(5) Uani 0.777(11) 1 d PD B 1
F7' F 0.2768(6) 0.6086(12) 0.5258(11) 0.134(9) Uiso 0.223(11) 1 d PD B 2
F8' F 0.3078(8) 0.6621(15) 0.4531(6) 0.153(11) Uiso 0.223(11) 1 d PD B 2
F9' F 0.3003(6) 0.7508(10) 0.5269(11) 0.136(9) Uiso 0.223(11) 1 d PD B 2
F10' F 0.3559(7) 0.6574(13) 0.5927(5) 0.120(8) Uiso 0.223(11) 1 d PD B 2
F11' F 0.3534(6) 0.5663(10) 0.5191(8) 0.101(7) Uiso 0.223(11) 1 d PD B 2
F12' F 0.3804(6) 0.7043(16) 0.5189(10) 0.136(10) Uiso 0.223(11) 1 d PD B 2
P1 P 0.25768(6) 1.07472(11) 0.26357(6) 0.0799(4) Uani 1 1 d . . .
P2 P 0.28903(6) 1.08067(10) 0.44816(6) 0.0741(4) Uani 1 1 d . . .
Zn1 Zn 0.20286(3) 0.87940(5) 0.28942(3) 0.0807(2) Uani 1 1 d . . .
Zn2 Zn 0.16758(3) 1.00530(5) 0.41439(3) 0.0771(2) Uani 1 1 d . . .
Zn3 Zn 0.28212(3) 1.25447(5) 0.34905(3) 0.0821(2) Uani 1 1 d . . .
Zn4 Zn 0.37229(3) 1.06870(5) 0.37205(3) 0.0843(2) Uani 1 1 d . . .

loop_
_atom_site_aniso_label
_atom_site_aniso_U_11
_atom_site_aniso_U_22
_atom_site_aniso_U_33
_atom_site_aniso_U_23
_atom_site_aniso_U_13
_atom_site_aniso_U_12
C1 0.167(8) 0.144(7) 0.219(10) -0.021(7) 0.071(7) -0.062(7)
C2 0.120(7) 0.122(7) 0.111(5) -0.008(5) 0.033(5) -0.040(6)
C3 0.137(7) 0.094(5) 0.111(5) 0.005(4) 0.029(5) -0.030(6)
C4 0.100(5) 0.092(5) 0.079(4) 0.013(3) 0.012(3) 0.003(5)
C5 0.098(5) 0.076(5) 0.064(4) -0.002(3) 0.011(3) 0.003(4)
C6 0.089(5) 0.081(4) 0.079(4) -0.006(3) 0.009(3) -0.007(4)
C7 0.117(6) 0.103(6) 0.108(5) -0.012(4) 0.017(4) -0.016(5)
C8 0.137(6) 0.080(4) 0.084(5) 0.017(3) 0.017(4) 0.016(4)
C9 0.120(6) 0.077(4) 0.128(6) 0.000(4) 0.004(5) 0.038(4)
C10 0.178(8) 0.097(6) 0.118(6) 0.016(5) 0.066(6) 0.025(5)
C11 0.195(8) 0.149(7) 0.091(5) 0.024(5) 0.059(6) 0.043(6)
C12 0.118(5) 0.077(4) 0.098(5) -0.011(4) 0.011(4) 0.010(4)
C13 0.105(5) 0.082(5) 0.064(4) -0.004(3) 0.002(3) 0.005(4)
C14 0.104(5) 0.088(5) 0.127(6) 0.006(4) -0.006(5) -0.009(4)
C15 0.108(6) 0.110(6) 0.130(6) 0.005(5) -0.030(4) -0.006(5)
C16 0.095(5) 0.097(5) 0.116(6) 0.018(4) -0.003(4) 0.006(4)
C17 0.102(5) 0.088(5) 0.076(4) 0.002(3) 0.006(4) 0.001(4)
C18 0.093(4) 0.096(5) 0.085(4) -0.002(4) 0.015(3) 0.004(4)
C19 0.099(5) 0.083(5) 0.120(5) 0.012(4) 0.030(4) 0.026(4)
C20 0.115(6) 0.081(4) 0.120(6) -0.005(4) 0.040(4) 0.015(4)
C21 0.128(6) 0.116(6) 0.110(5) -0.025(5) 0.041(5) 0.005(5)
C22 0.105(5) 0.097(5) 0.105(5) -0.001(4) 0.032(4) 0.008(4)
C23 0.110(6) 0.084(5) 0.077(4) -0.001(3) 0.033(4) 0.002(4)
C24 0.148(7) 0.095(6) 0.145(7) 0.002(5) 0.075(6) 0.000(5)
C25 0.184(9) 0.097(6) 0.160(8) 0.025(5) 0.076(7) 0.008(7)
C26 0.158(8) 0.104(6) 0.131(6) 0.045(5) 0.047(6) 0.028(6)
C27 0.114(5) 0.086(5) 0.088(4) 0.024(4) 0.021(4) 0.014(4)
C28 0.122(7) 0.195(10) 0.311(14) 0.090(10) -0.026(8) -0.071(7)
C29 0.117(8) 0.128(9) 0.190(12) 0.038(8) -0.017(7) -0.003(8)
C30 0.110(7) 0.104(6) 0.166(9) 0.008(6) -0.013(6) -0.009(6)
C31 0.106(6) 0.087(5) 0.125(6) 0.003(5) -0.005(5) 0.008(5)
C32 0.090(5) 0.099(6) 0.090(5) 0.016(4) 0.015(4) 0.023(5)
C33 0.108(6) 0.101(6) 0.119(6) 0.030(5) -0.004(5) 0.017(5)
C34 0.098(6) 0.123(7) 0.160(8) 0.055(6) 0.007(5) -0.001(6)
C35 0.136(7) 0.087(5) 0.111(6) -0.017(4) -0.017(5) 0.010(5)
C36 0.126(6) 0.059(4) 0.164(7) 0.029(5) 0.016(5) 0.013(4)
C37 0.176(8) 0.135(8) 0.119(7) 0.003(6) 0.050(6) 0.012(7)
C38 0.157(8) 0.225(11) 0.108(7) -0.007(7) 0.031(6) -0.013(7)
C39 0.159(8) 0.077(5) 0.111(6) -0.007(4) 0.017(6) 0.005(5)
C40 0.132(7) 0.084(5) 0.125(7) 0.029(5) 0.047(6) 0.039(5)
C41 0.204(11) 0.122(7) 0.157(9) 0.005(6) 0.074(9) 0.030(8)
C42 0.161(11) 0.166(11) 0.238(14) 0.106(10) 0.100(11) 0.077(9)
C43 0.198(13) 0.150(9) 0.123(8) 0.011(6) 0.035(8) 0.008(8)
C44 0.116(6) 0.113(6) 0.121(6) 0.045(5) 0.045(6) 0.044(5)
C45 0.103(5) 0.143(7) 0.094(5) 0.050(5) 0.028(4) 0.014(5)
C46 0.075(4) 0.147(6) 0.112(6) 0.036(5) 0.015(4) 0.025(4)
C47 0.110(6) 0.150(7) 0.124(7) 0.026(5) 0.026(5) 0.028(5)
C48 0.194(9) 0.202(9) 0.072(5) -0.024(5) 0.028(5) 0.015(7)
C49 0.136(7) 0.163(8) 0.105(6) 0.024(6) 0.051(5) 0.026(6)
C50 0.137(7) 0.129(8) 0.126(7) -0.020(6) 0.018(6) 0.037(6)
C51 0.292(16) 0.159(11) 0.135(9) -0.015(8) 0.060(9) 0.005(11)
C52 0.166(9) 0.248(16) 0.169(10) -0.099(10) 0.039(8) 0.065(10)
C53 0.148(7) 0.090(6) 0.175(9) 0.003(6) 0.013(6) 0.013(5)
C54 0.117(6) 0.104(6) 0.139(7) 0.026(5) 0.027(5) 0.020(5)
C55 0.096(5) 0.094(4) 0.055(4) 0.013(3) 0.013(3) 0.004(4)
C56 0.151(7) 0.110(5) 0.065(4) 0.000(4) 0.011(4) 0.011(5)
C57 0.174(9) 0.112(6) 0.073(5) -0.006(4) 0.013(5) -0.017(6)
C58 0.129(7) 0.117(7) 0.074(5) 0.020(5) -0.010(5) -0.031(5)
C59 0.099(5) 0.122(6) 0.092(5) 0.030(5) 0.012(4) -0.009(4)
C60 0.085(4) 0.112(5) 0.066(4) 0.016(3) 0.005(3) -0.001(4)
C61 0.099(4) 0.094(5) 0.057(4) 0.000(3) 0.013(3) 0.011(4)
C62 0.124(5) 0.096(5) 0.069(4) 0.007(4) -0.006(4) 0.005(4)
C63 0.128(6) 0.109(5) 0.084(5) 0.025(4) 0.009(4) 0.005(4)
C64 0.114(5) 0.138(7) 0.066(5) 0.008(5) 0.009(4) 0.020(5)
C65 0.127(6) 0.147(7) 0.063(4) -0.020(5) 0.001(4) 0.011(5)
C66 0.123(5) 0.108(5) 0.069(4) -0.011(4) 0.012(4) 0.010(4)
N1A 0.101(4) 0.084(4) 0.092(4) 0.007(3) 0.031(3) 0.018(3)
N1B 0.107(4) 0.121(5) 0.088(4) 0.010(4) 0.030(3) 0.018(3)
N2A 0.099(4) 0.080(3) 0.071(3) 0.011(2) 0.023(3) 0.007(3)
N2B 0.114(4) 0.118(5) 0.113(4) 0.025(4) 0.044(4) 0.039(4)
N3A 0.117(4) 0.071(3) 0.074(3) 0.002(3) 0.001(3) 0.019(3)
N3B 0.109(4) 0.083(4) 0.101(4) 0.002(3) 0.009(4) 0.012(3)
N4A 0.097(3) 0.074(3) 0.060(3) 0.000(2) 0.006(2) 0.007(3)
N4B 0.110(5) 0.074(3) 0.094(4) 0.012(3) 0.007(4) 0.025(3)
N9 0.190(7) 0.159(7) 0.071(5) 0.023(5) 0.004(4) 0.036(6)
N10 0.125(7) 0.185(10) 0.142(8) 0.057(7) 0.001(7) 0.005(6)
O1A 0.087(3) 0.068(2) 0.068(2) 0.0001(18) 0.0130(19) 0.003(2)
O1B 0.087(3) 0.075(3) 0.098(3) 0.010(2) 0.012(2) 0.004(2)
O2A 0.087(2) 0.075(2) 0.061(2) 0.0035(18) 0.0051(17) 0.008(2)
O2B 0.087(3) 0.079(2) 0.074(2) 0.0137(19) 0.0214(19) 0.024(2)
O3A 0.090(3) 0.090(3) 0.069(2) -0.0006(19) 0.0058(19) 0.015(2)
O3B 0.092(3) 0.068(2) 0.069(2) 0.0101(18) 0.0113(19) 0.0126(19)
O4A 0.100(3) 0.094(3) 0.096(3) -0.014(2) 0.026(2) 0.014(3)
O4B 0.101(3) 0.131(4) 0.107(4) 0.008(3) 0.015(3) -0.002(3)
O5A 0.163(4) 0.108(4) 0.088(3) 0.006(3) 0.039(3) 0.027(3)
O5B 0.116(4) 0.111(4) 0.106(4) 0.018(3) 0.019(3) 0.003(3)
O6A 0.101(3) 0.075(2) 0.060(2) 0.0052(18) 0.0096(19) 0.004(2)
O6B 0.098(3) 0.075(2) 0.069(2) 0.0077(19) 0.010(2) 0.013(2)
O7A 0.100(3) 0.074(2) 0.070(2) 0.0112(18) 0.018(2) 0.011(2)
O7B 0.088(3) 0.096(3) 0.071(2) 0.001(2) 0.005(2) 0.019(2)
O8 0.091(3) 0.114(3) 0.059(2) 0.011(2) 0.013(2) 0.013(2)
O9 0.108(3) 0.077(2) 0.060(2) 0.0012(19) 0.004(2) 0.008(2)
O10 0.145(6) 0.250(9) 0.127(5) 0.021(5) -0.032(5) -0.043(6)
O11 0.245(9) 0.289(11) 0.112(5) -0.027(6) -0.043(5) -0.067(8)
O12 0.355(11) 0.241(8) 0.086(4) -0.006(5) -0.072(6) 0.071(7)
O13 0.248(8) 0.200(7) 0.113(5) 0.057(5) 0.006(4) 0.054(7)
P3 0.1296(16) 0.1014(15) 0.1025(14) -0.0051(11) 0.0333(13) 0.0140(13)
F1 0.125(7) 0.378(17) 0.148(8) -0.057(9) 0.017(6) -0.051(9)
F2 0.329(17) 0.078(5) 0.178(9) 0.014(5) 0.029(11) 0.041(7)
F3 0.218(10) 0.266(14) 0.119(7) -0.001(7) 0.099(7) 0.015(8)
F4 0.47(2) 0.176(10) 0.203(10) 0.085(8) 0.094(14) 0.150(12)
F5 0.280(12) 0.250(12) 0.165(9) -0.024(9) 0.145(9) 0.013(9)
F6 0.197(11) 0.247(14) 0.314(18) -0.152(13) -0.063(11) -0.004(8)
P4 0.154(2) 0.1039(16) 0.1233(18) 0.0037(14) 0.0259(17) 0.0196(16)
F7 0.173(7) 0.169(6) 0.206(9) -0.006(6) -0.046(6) -0.003(5)
F8 0.309(13) 0.263(12) 0.369(14) -0.170(12) 0.232(12) -0.049(9)
F9 0.289(13) 0.186(9) 0.295(13) 0.130(9) -0.010(10) -0.008(8)
F10 0.255(10) 0.308(11) 0.121(6) -0.026(7) 0.087(6) 0.025(8)
F11 0.377(13) 0.149(7) 0.168(7) 0.059(5) 0.089(8) 0.038(7)
F12 0.156(7) 0.215(9) 0.305(13) -0.123(9) 0.040(8) -0.029(6)
P1 0.0904(11) 0.0863(11) 0.0530(8) 0.0084(8) 0.0063(7) 0.0102(10)
P2 0.0862(11) 0.0703(9) 0.0570(8) 0.0049(7) 0.0081(7) 0.0099(9)
Zn1 0.0960(5) 0.0733(5) 0.0602(4) 0.0007(4) 0.0044(4) 0.0103(4)
Zn2 0.0863(5) 0.0722(5) 0.0676(4) 0.0059(4) 0.0149(4) 0.0099(4)
Zn3 0.0922(5) 0.0699(5) 0.0744(5) 0.0088(4) 0.0098(4) 0.0100(4)
Zn4 0.0860(5) 0.0855(5) 0.0757(5) 0.0122(4) 0.0156(4) 0.0166(4)

loop_
_atom_type_symbol
_atom_type_description
_atom_type_scat_dispersion_real
_atom_type_scat_dispersion_imag
_atom_type_scat_source
C C 0.0181 0.0091 'International Tables Vol C Tables 4.2.6.8 and 6.1.1.4'
H H 0 0 'International Tables Vol C Tables 4.2.6.8 and 6.1.1.4'
N N 0.0311 0.018 'International Tables Vol C Tables 4.2.6.8 and 6.1.1.4'
O O 0.0492 0.0322 'International Tables Vol C Tables 4.2.6.8 and 6.1.1.4'
F F 0.0727 0.0534 'International Tables Vol C Tables 4.2.6.8 and 6.1.1.4'
P P 0.2955 0.4335 'International Tables Vol C Tables 4.2.6.8 and 6.1.1.4'
Zn Zn -1.5491 0.6778 'International Tables Vol C Tables 4.2.6.8 and 6.1.1.4'

loop_
_geom_angle_atom_site_label_1
_geom_angle_atom_site_label_2
_geom_angle_atom_site_label_3
_geom_angle
C2 C1 H1A 109.5
C2 C1 H1B 109.5
H1A C1 H1B 109.5
C2 C1 H1C 109.5
H1A C1 H1C 109.5
H1B C1 H1C 109.5
C7 C2 C3 118.8(7)
C7 C2 C1 122.0(9)
C3 C2 C1 119.2(8)
C2 C3 C4 120.9(7)
C2 C3 H3 119.6
C4 C3 H3 119.6
C5 C4 C3 120.2(7)
C5 C4 C8 118.2(6)
C3 C4 C8 121.6(7)
O1A C5 C6 122.0(6)
O1A C5 C4 120.4(6)
C6 C5 C4 117.6(6)
C7 C6 C5 121.8(6)
C7 C6 C18 118.0(6)
C5 C6 C18 120.2(6)
C2 C7 C6 120.8(7)
C2 C7 H7 119.6
C6 C7 H7 119.6
C4 C8 N3A 112.3(5)
C4 C8 H8A 109.1
N3A C8 H8A 109.1
C4 C8 H8B 109.1
N3A C8 H8B 109.1
H8A C8 H8B 107.9
N3A C9 C10 114.5(5)
N3A C9 H9A 108.6
C10 C9 H9A 108.6
N3A C9 H9B 108.6
C10 C9 H9B 108.6
H9A C9 H9B 107.6
O5A C10 C9 106.1(6)
O5A C11 H11A 109.5
O5A C11 H11B 109.5
H11A C11 H11B 109.5
O5A C11 H11C 109.5
H11A C11 H11C 109.5
H11B C11 H11C 109.5
N3A C12 C13 113.1(5)
N3A C12 H12A 109
C13 C12 H12A 109
N3A C12 H12B 109
C13 C12 H12B 109
H12A C12 H12B 107.8
N4A C13 C14 121.3(6)
N4A C13 C12 117.0(6)
C14 C13 C12 121.7(6)
C15 C14 C13 119.7(7)
C15 C14 H14 120.1
C13 C14 H14 120.1
C14 C15 C16 119.3(6)
C14 C15 H15 120.4
C16 C15 H15 120.4
C17 C16 C15 117.8(6)
C17 C16 H16 121.1
C15 C16 H16 121.1
N4A C17 C16 123.0(6)
N4A C17 H17 118.5
C16 C17 H17 118.5
N1A C18 C6 111.8(5)
N1A C18 H18A 109.3
C6 C18 H18A 109.3
N1A C18 H18B 109.3
C6 C18 H18B 109.3
H18A C18 H18B 107.9
C20 C19 N1A 112.7(5)
C20 C19 H19B 109
N1A C19 H19B 109
C20 C19 H19D 109
N1A C19 H19D 109
H19B C19 H19D 107.8
O4A C20 C19 108.9(5)
O4A C20 H20B 109.9
C19 C20 H20B 109.9
O4A C20 H20D 109.9
C19 C20 H20D 109.9
H20B C20 H20D 108.3
O4A C21 H21A 109.5
O4A C21 H21B 109.5
H21A C21 H21B 109.5
O4A C21 H21C 109.5
H21A C21 H21C 109.5
H21B C21 H21C 109.5
N1A C22 C23 111.8(5)
N1A C22 H22A 109.3
C23 C22 H22A 109.3
N1A C22 H22B 109.3
C23 C22 H22B 109.3
H22A C22 H22B 107.9
N2A C23 C24 122.2(6)
N2A C23 C22 117.1(6)
C24 C23 C22 120.6(7)
C25 C24 C23 118.9(8)
C25 C24 H24 120.6
C23 C24 H24 120.6
C24 C25 C26 117.9(8)
C24 C25 H25 121.1
C26 C25 H25 121.1
C27 C26 C25 119.8(8)
C27 C26 H26 120.1
C25 C26 H26 120.1
N2A C27 C26 122.1(7)
N2A C27 H27 119
C26 C27 H27 119
C29 C28 H28A 109.5
C29 C28 H28B 109.5
H28A C28 H28B 109.5
C29 C28 H28C 109.5
H28A C28 H28C 109.5
H28B C28 H28C 109.5
C30 C29 C34 119.7(11)
C30 C29 C28 123.4(13)
C34 C29 C28 117.0(13)
C29 C30 C31 121.2(11)
C29 C30 H30 119.4
C31 C30 H30 119.4
C32 C31 C30 121.2(9)
C32 C31 C35 118.0(8)
C30 C31 C35 120.7(9)
O1B C32 C31 122.1(8)
O1B C32 C33 120.2(8)
C31 C32 C33 117.6(9)
C32 C33 C34 121.5(9)
C32 C33 C45 119.6(8)
C34 C33 C45 118.9(10)
C29 C34 C33 118.7(10)
C29 C34 H34 120.6
C33 C34 H34 120.6
N3B C35 C31 111.1(6)
N3B C35 H35A 109.4
C31 C35 H35A 109.4
N3B C35 H35B 109.4
C31 C35 H35B 109.4
H35A C35 H35B 108
C37 C36 N3B 117.5(6)
C37 C36 H36A 107.9
N3B C36 H36A 107.9
C37 C36 H36B 107.9
N3B C36 H36B 107.9
H36A C36 H36B 107.2
O5B C37 C36 108.5(7)
O5B C37 H37A 110
C36 C37 H37A 110
O5B C37 H37B 110
C36 C37 H37B 110
H37A C37 H37B 108.4
O5B C38 H38A 109.5
O5B C38 H38B 109.5
H38A C38 H38B 109.5
O5B C38 H38C 109.5
H38A C38 H38C 109.5
H38B C38 H38C 109.5
C40 C39 N3B 110.2(6)
C40 C39 H39A 109.6
N3B C39 H39A 109.6
C40 C39 H39B 109.6
N3B C39 H39B 109.6
H39A C39 H39B 108.1
C41 C40 N4B 119.4(9)
C41 C40 C39 124.4(10)
N4B C40 C39 116.2(7)
C40 C41 C42 117.5(10)
C40 C41 H41 121.2
C42 C41 H41 121.2
C43 C42 C41 118.9(11)
C43 C42 H42 120.5
C41 C42 H42 120.5
C44 C43 C42 119.9(12)
C44 C43 H43 120.1
C42 C43 H43 120.1
C43 C44 N4B 122.0(9)
C43 C44 H44 119
N4B C44 H44 119
C33 C45 N1B 110.7(5)
C33 C45 H45A 109.5
N1B C45 H45A 109.5
C33 C45 H45B 109.5
N1B C45 H45B 109.5
H45A C45 H45B 108.1
N1B C46 C47 116.2(6)
N1B C46 H46A 108.2
C47 C46 H46A 108.2
N1B C46 H46B 108.2
C47 C46 H46B 108.2
H46A C46 H46B 107.4
O4B C47 C46 103.7(6)
O4B C47 H47A 111
C46 C47 H47A 111
O4B C47 H47B 111
C46 C47 H47B 111
H47A C47 H47B 109
O4B C48 H48A 109.5
O4B C48 H48B 109.5
H48A C48 H48B 109.5
O4B C48 H48C 109.5
H48A C48 H48C 109.5
H48B C48 H48C 109.5
N1B C49 C50 107.3(6)
N1B C49 H49A 110.3
C50 C49 H49A 110.3
N1B C49 H49B 110.3
C50 C49 H49B 110.3
H49A C49 H49B 108.5
C51 C50 N2B 126.2(10)
C51 C50 C49 116.4(10)
N2B C50 C49 117.4(8)
C50 C51 C52 113.8(12)
C50 C51 H51 123.1
C52 C51 H51 123.1
C51 C52 C53 123.1(11)
C51 C52 H52 118.5
C53 C52 H52 118.5
C54 C53 C52 115.7(9)
C54 C53 H53 122.1
C52 C53 H53 122.1
N2B C54 C53 120.5(8)
N2B C54 H54 119.8
C53 C54 H54 119.8
C60 C55 C56 120.6(6)
C60 C55 O8 122.9(6)
C56 C55 O8 116.5(6)
C55 C56 C57 118.2(7)
C55 C56 H56 120.9
C57 C56 H56 120.9
C58 C57 C56 120.2(7)
C58 C57 H57 119.9
C56 C57 H57 119.9
C57 C58 C59 122.6(7)
C57 C58 N10 116.5(9)
C59 C58 N10 120.9(10)
C58 C59 C60 118.3(7)
C58 C59 H59 120.9
C60 C59 H59 120.9
C55 C60 C59 120.1(6)
C55 C60 H60 119.9
C59 C60 H60 119.9
O9 C61 C62 123.5(5)
O9 C61 C66 115.7(6)
C62 C61 C66 120.8(6)
C61 C62 C63 119.4(6)
C61 C62 H62 120.3
C63 C62 H62 120.3
C64 C63 C62 119.1(7)
C64 C63 H63 120.5
C62 C63 H63 120.5
C63 C64 C65 122.2(7)
C63 C64 N9 119.1(8)
C65 C64 N9 118.6(8)
C64 C65 C66 119.7(6)
C64 C65 H65 120.2
C66 C65 H65 120.2
C61 C66 C65 118.8(6)
C61 C66 H66 120.6
C65 C66 H66 120.6
C22 N1A C18 109.7(5)
C22 N1A C19 110.9(5)
C18 N1A C19 110.2(5)
C22 N1A Zn2 109.2(4)
C18 N1A Zn2 107.8(3)
C19 N1A Zn2 109.1(4)
C49 N1B C46 110.5(6)
C49 N1B C45 111.0(6)
C46 N1B C45 111.9(5)
C49 N1B Zn4 101.3(4)
C46 N1B Zn4 113.3(4)
C45 N1B Zn4 108.4(4)
C27 N2A C23 119.2(6)
C27 N2A Zn2 123.8(5)
C23 N2A Zn2 114.0(4)
C54 N2B C50 120.6(7)
C54 N2B Zn4 129.2(6)
C50 N2B Zn4 110.2(6)
C12 N3A C9 110.9(5)
C12 N3A C8 111.2(5)
C9 N3A C8 109.5(5)
C12 N3A Zn1 109.6(3)
C9 N3A Zn1 110.2(4)
C8 N3A Zn1 105.3(3)
C35 N3B C39 109.2(6)
C35 N3B C36 113.3(6)
C39 N3B C36 111.4(5)
C35 N3B Zn3 109.6(4)
C39 N3B Zn3 102.5(4)
C36 N3B Zn3 110.3(4)
C13 N4A C17 119.0(5)
C13 N4A Zn1 115.0(4)
C17 N4A Zn1 124.3(4)
C44 N4B C40 121.7(7)
C44 N4B Zn3 127.0(6)
C40 N4B Zn3 111.0(5)
O12 N9 O13 121.9(9)
O12 N9 C64 119.7(9)
O13 N9 C64 117.8(8)
O11 N10 O10 124.6(11)
O11 N10 C58 122.4(11)
O10 N10 C58 113.0(11)
C5 O1A Zn1 115.6(3)
C5 O1A Zn2 115.9(3)
Zn1 O1A Zn2 128.4(2)
C32 O1B Zn4 121.6(4)
C32 O1B Zn3 118.3(4)
Zn4 O1B Zn3 120.1(2)
P2 O2A Zn2 135.3(2)
P2 O2B Zn4 133.0(2)
Zn1 O3A H19A 109.1
Zn1 O3A H19C 109.1
H19A O3A H19C 109.5
P2 O3B Zn3 138.0(2)
C20 O4A C21 112.1(5)
C20 O4A Zn2 114.0(4)
C21 O4A Zn2 129.9(4)
C48 O4B C47 109.4(6)
C48 O4B Zn4 125.1(5)
C47 O4B Zn4 114.4(4)
C11 O5A C10 110.5(5)
C38 O5B C37 115.8(6)
C38 O5B Zn3 126.2(5)
C37 O5B Zn3 114.8(4)
P1 O6A Zn1 138.8(2)
P1 O6B Zn3 132.5(2)
Zn2 O7A H20A 109.4
Zn2 O7A H20C 109.7
H20A O7A H20C 109.5
P1 O7B Zn4 136.2(2)
C55 O8 P1 120.5(3)
C61 O9 P2 125.2(4)
F1' P3 F2 93.8(7)
F1' P3 F3' 98.8(7)
F2 P3 F3' 148.8(6)
F1' P3 F6 168.6(10)
F2 P3 F6 87.9(6)
F3' P3 F6 74.6(8)
F1' P3 F4' 94.6(7)
F2 P3 F4' 118.7(7)
F3' P3 F4' 88.8(6)
F6 P3 F4' 94.5(8)
F1' P3 F2' 89.7(6)
F2 P3 F2' 55.7(7)
F3' P3 F2' 95.7(6)
F6 P3 F2' 81.9(7)
F4' P3 F2' 173.3(7)
F1' P3 F4 82.2(9)
F2 P3 F4 175.3(8)
F3' P3 F4 35.1(7)
F6 P3 F4 96.6(7)
F4' P3 F4 59.5(7)
F2' P3 F4 126.4(6)
F1' P3 F5 67.0(7)
F2 P3 F5 93.5(6)
F3' P3 F5 66.0(6)
F6 P3 F5 101.6(8)
F4' P3 F5 144.6(6)
F2' P3 F5 42.2(5)
F4 P3 F5 87.2(5)
F1' P3 F3 109.1(7)
F2 P3 F3 94.6(5)
F3' P3 F3 107.9(7)
F6 P3 F3 81.9(8)
F4' P3 F3 26.8(5)
F2' P3 F3 146.5(6)
F4 P3 F3 84.5(5)
F5 P3 F3 171.3(6)
F1' P3 F1 20.7(9)
F2 P3 F1 87.4(6)
F3' P3 F1 113.3(7)
F6 P3 F1 170.4(9)
F4' P3 F1 80.5(7)
F2' P3 F1 102.2(6)
F4 P3 F1 88.0(6)
F5 P3 F1 87.0(6)
F3 P3 F1 90.1(5)
F1' P3 F5' 89.4(7)
F2 P3 F5' 33.6(6)
F3' P3 F5' 170.6(8)
F6 P3 F5' 98.1(9)
F4' P3 F5' 85.9(6)
F2' P3 F5' 89.0(6)
F4 P3 F5' 143.3(7)
F5 P3 F5' 122.1(7)
F3 P3 F5' 64.6(6)
F1 P3 F5' 73.5(7)
F1' P3 F6' 171.3(8)
F2 P3 F6' 83.8(7)
F3' P3 F6' 79.5(7)
F6 P3 F6' 5.0(13)
F4' P3 F6' 93.8(6)
F2' P3 F6' 82.1(6)
F4 P3 F6' 100.5(8)
F5 P3 F6' 104.7(7)
F3 P3 F6' 79.4(7)
F1 P3 F6' 165.7(8)
F5' P3 F6' 93.1(7)
F9' P4 F8' 96.5(8)
F9' P4 F9 133.8(11)
F8' P4 F9 117.6(9)
F9' P4 F8 133.4(9)
F8' P4 F8 48.2(8)
F9 P4 F8 92.6(6)
F9' P4 F12 87.2(8)
F8' P4 F12 121.4(10)
F9 P4 F12 98.9(6)
F8 P4 F12 89.0(6)
F9' P4 F10 40.9(8)
F8' P4 F10 130.6(8)
F9 P4 F10 93.4(7)
F8 P4 F10 173.1(5)
F12 P4 F10 86.9(5)
F9' P4 F11 44.7(8)
F8' P4 F11 60.0(8)
F9 P4 F11 174.8(6)
F8 P4 F11 88.7(6)
F12 P4 F11 86.2(6)
F10 P4 F11 85.6(4)
F9' P4 F7' 89.7(8)
F8' P4 F7' 93.9(9)
F9 P4 F7' 59.7(7)
F8 P4 F7' 117.6(8)
F12 P4 F7' 144.7(10)
F10 P4 F7' 68.5(8)
F11 P4 F7' 115.2(8)
F9' P4 F12' 98.2(10)
F8' P4 F12' 90.4(9)
F9 P4 F12' 110.9(8)
F8 P4 F12' 60.0(9)
F12 P4 F12' 31.9(6)
F10 P4 F12' 114.6(10)
F11 P4 F12' 74.2(9)
F7' P4 F12' 170.6(10)
F9' P4 F11' 173.8(11)
F8' P4 F11' 89.2(8)
F9 P4 F11' 40.3(6)
F8 P4 F11' 52.6(6)
F12 P4 F11' 91.8(7)
F10 P4 F11' 132.9(7)
F11 P4 F11' 141.4(8)
F7' P4 F11' 87.6(7)
F12' P4 F11' 84.1(8)
F9' P4 F7 89.5(8)
F8' P4 F7 53.0(8)
F9 P4 F7 87.8(5)
F8 P4 F7 88.9(5)
F12 P4 F7 173.1(7)
F10 P4 F7 94.6(5)
F11 P4 F7 87.2(5)
F7' P4 F7 41.2(7)
F12' P4 F7 143.3(8)
F11' P4 F7 92.1(7)
F9' P4 F10' 91.7(9)
F8' P4 F10' 169.6(9)
F9 P4 F10' 59.4(7)
F8 P4 F10' 121.4(7)
F12 P4 F10' 52.5(7)
F10 P4 F10' 59.5(6)
F11 P4 F10' 123.8(7)
F7' P4 F10' 92.6(8)
F12' P4 F10' 82.1(7)
F11' P4 F10' 82.9(7)
F7 P4 F10' 133.8(7)
O7B P1 O6B 116.3(2)
O7B P1 O6A 114.1(2)
O6B P1 O6A 110.7(2)
O7B P1 O8 102.5(2)
O6B P1 O8 107.0(2)
O6A P1 O8 105.0(2)
O3B P2 O2B 116.4(2)
O3B P2 O2A 113.6(2)
O2B P2 O2A 111.3(2)
O3B P2 O9 101.59(19)
O2B P2 O9 105.6(2)
O2A P2 O9 107.2(2)
O6A Zn1 O1A 99.84(15)
O6A Zn1 O3A 92.61(14)
O1A Zn1 O3A 89.92(14)
O6A Zn1 N4A 94.05(17)
O1A Zn1 N4A 93.61(16)
O3A Zn1 N4A 171.81(17)
O6A Zn1 N3A 165.46(17)
O1A Zn1 N3A 93.81(18)
O3A Zn1 N3A 92.40(16)
N4A Zn1 N3A 80.01(18)
O2A Zn2 O1A 100.42(14)
O2A Zn2 O7A 92.58(14)
O1A Zn2 O7A 87.19(13)
O2A Zn2 N2A 97.68(18)
O1A Zn2 N2A 90.71(16)
O7A Zn2 N2A 169.74(18)
O2A Zn2 N1A 166.23(17)
O1A Zn2 N1A 93.23(17)
O7A Zn2 N1A 89.85(16)
N2A Zn2 N1A 80.2(2)
O2A Zn2 O4A 92.85(15)
O1A Zn2 O4A 160.83(14)
O7A Zn2 O4A 78.39(14)
N2A Zn2 O4A 101.24(16)
N1A Zn2 O4A 74.37(17)
O6B Zn3 O1B 98.45(16)
O6B Zn3 O3B 96.00(14)
O1B Zn3 O3B 92.72(15)
O6B Zn3 N3B 163.13(17)
O1B Zn3 N3B 89.64(19)
O3B Zn3 N3B 98.39(18)
O6B Zn3 N4B 95.8(2)
O1B Zn3 N4B 165.5(2)
O3B Zn3 N4B 83.22(16)
N3B Zn3 N4B 77.3(2)
O6B Zn3 O5B 87.45(18)
O1B Zn3 O5B 94.93(16)
O3B Zn3 O5B 171.06(16)
N3B Zn3 O5B 77.1(2)
N4B Zn3 O5B 88.24(18)
O2B Zn4 O1B 98.67(16)
O2B Zn4 O7B 96.78(15)
O1B Zn4 O7B 94.10(15)
O2B Zn4 N2B 93.3(2)
O1B Zn4 N2B 167.4(2)
O7B Zn4 N2B 88.15(19)
O2B Zn4 N1B 161.20(17)
O1B Zn4 N1B 89.8(2)
O7B Zn4 N1B 99.31(19)
N2B Zn4 N1B 77.6(2)
O2B Zn4 O4B 88.63(16)
O1B Zn4 O4B 91.72(16)
O7B Zn4 O4B 171.37(16)
N2B Zn4 O4B 84.8(2)
N1B Zn4 O4B 74.31(19)

loop_
_geom_bond_atom_site_label_1
_geom_bond_atom_site_label_2
_geom_bond_distance
C1 C2 1.524(10)
C1 H1A 0.96
C1 H1B 0.96
C1 H1C 0.96
C2 C7 1.388(9)
C2 C3 1.395(10)
C3 C4 1.413(9)
C3 H3 0.93
C4 C5 1.412(8)
C4 C8 1.496(8)
C5 O1A 1.334(7)
C5 C6 1.402(8)
C6 C7 1.390(8)
C6 C18 1.500(8)
C7 H7 0.93
C8 N3A 1.508(7)
C8 H8A 0.97
C8 H8B 0.97
C9 N3A 1.497(7)
C9 C10 1.533(9)
C9 H9A 0.97
C9 H9B 0.97
C10 O5A 1.423(8)
C11 O5A 1.410(7)
C11 H11A 0.96
C11 H11B 0.96
C11 H11C 0.96
C12 N3A 1.474(7)
C12 C13 1.494(8)
C12 H12A 0.97
C12 H12B 0.97
C13 N4A 1.324(7)
C13 C14 1.363(8)
C14 C15 1.348(8)
C14 H14 0.93
C15 C16 1.387(9)
C15 H15 0.93
C16 C17 1.347(8)
C16 H16 0.93
C17 N4A 1.327(7)
C17 H17 0.93
C18 N1A 1.498(7)
C18 H18A 0.97
C18 H18B 0.97
C19 C20 1.496(8)
C19 N1A 1.504(7)
C19 H19B 0.97
C19 H19D 0.97
C20 O4A 1.405(7)
C20 H20B 0.97
C20 H20D 0.97
C21 O4A 1.434(7)
C21 H21A 0.96
C21 H21B 0.96
C21 H21C 0.96
C22 N1A 1.496(7)
C22 C23 1.505(8)
C22 H22A 0.97
C22 H22B 0.97
C23 N2A 1.330(7)
C23 C24 1.381(9)
C24 C25 1.363(10)
C24 H24 0.93
C25 C26 1.391(10)
C25 H25 0.93
C26 C27 1.360(9)
C26 H26 0.93
C27 N2A 1.309(7)
C27 H27 0.93
C28 C29 1.548(13)
C28 H28A 0.96
C28 H28B 0.96
C28 H28C 0.96
C29 C30 1.345(13)
C29 C34 1.379(13)
C30 C31 1.418(11)
C30 H30 0.93
C31 C32 1.364(9)
C31 C35 1.501(10)
C32 O1B 1.362(8)
C32 C33 1.377(10)
C33 C34 1.440(10)
C33 C45 1.499(10)
C34 H34 0.93
C35 N3B 1.479(8)
C35 H35A 0.97
C35 H35B 0.97
C36 C37 1.453(9)
C36 N3B 1.509(7)
C36 H36A 0.97
C36 H36B 0.97
C37 O5B 1.434(9)
C37 H37A 0.97
C37 H37B 0.97
C38 O5B 1.370(8)
C38 H38A 0.96
C38 H38B 0.96
C38 H38C 0.96
C39 C40 1.474(10)
C39 N3B 1.481(9)
C39 H39A 0.97
C39 H39B 0.97
C40 C41 1.348(11)
C40 N4B 1.352(9)
C41 C42 1.444(13)
C41 H41 0.93
C42 C43 1.361(14)
C42 H42 0.93
C43 C44 1.300(12)
C43 H43 0.93
C44 N4B 1.320(8)
C44 H44 0.93
C45 N1B 1.515(8)
C45 H45A 0.97
C45 H45B 0.97
C46 N1B 1.483(7)
C46 C47 1.533(9)
C46 H46A 0.97
C46 H46B 0.97
C47 O4B 1.475(8)
C47 H47A 0.97
C47 H47B 0.97
C48 O4B 1.415(7)
C48 H48A 0.96
C48 H48B 0.96
C48 H48C 0.96
C49 N1B 1.456(9)
C49 C50 1.518(11)
C49 H49A 0.97
C49 H49B 0.97
C50 C51 1.357(13)
C50 N2B 1.363(10)
C51 C52 1.388(15)
C51 H51 0.93
C52 C53 1.479(12)
C52 H52 0.93
C53 C54 1.403(10)
C53 H53 0.93
C54 N2B 1.339(8)
C54 H54 0.93
C55 C60 1.354(8)
C55 C56 1.379(8)
C55 O8 1.381(6)
C56 C57 1.395(10)
C56 H56 0.93
C57 C58 1.324(10)
C57 H57 0.93
C58 C59 1.354(9)
C58 N10 1.510(11)
C59 C60 1.392(8)
C59 H59 0.93
C60 H60 0.93
C61 O9 1.365(6)
C61 C62 1.373(8)
C61 C66 1.376(8)
C62 C63 1.399(8)
C62 H62 0.93
C63 C64 1.346(9)
C63 H63 0.93
C64 C65 1.355(9)
C64 N9 1.477(9)
C65 C66 1.393(9)
C65 H65 0.93
C66 H66 0.93
N1A Zn2 2.164(5)
N1B Zn4 2.202(5)
N2A Zn2 2.129(5)
N2B Zn4 2.126(6)
N3A Zn1 2.154(4)
N3B Zn3 2.170(5)
N4A Zn1 2.111(4)
N4B Zn3 2.184(6)
N9 O12 1.143(9)
N9 O13 1.207(9)
N10 O11 1.161(12)
N10 O10 1.228(10)
O1A Zn1 2.065(4)
O1A Zn2 2.096(3)
O1B Zn4 2.013(4)
O1B Zn3 2.050(4)
O2A P2 1.521(4)
O2A Zn2 2.011(4)
O2B P2 1.506(4)
O2B Zn4 1.993(3)
O3A Zn1 2.080(3)
O3A H19A 0.96
O3A H19C 0.96
O3B P2 1.498(3)
O3B Zn3 2.082(3)
O4A Zn2 2.374(4)
O4B Zn4 2.389(4)
O5B Zn3 2.262(4)
O6A P1 1.518(4)
O6A Zn1 2.001(4)
O6B P1 1.499(4)
O6B Zn3 1.982(4)
O7A Zn2 2.128(3)
O7A H20A 0.96
O7A H20C 0.96
O7B P1 1.497(4)
O7B Zn4 2.065(4)
O8 P1 1.641(4)
O9 P2 1.641(4)
P3 F1' 1.487(10)
P3 F2 1.494(7)
P3 F3' 1.503(10)
P3 F6 1.514(8)
P3 F4' 1.521(11)
P3 F2' 1.541(9)
P3 F4 1.561(8)
P3 F5 1.577(7)
P3 F3 1.578(7)
P3 F1 1.621(8)
P3 F5' 1.646(11)
P3 F6' 1.646(9)
P4 F9' 1.461(14)
P4 F8' 1.462(13)
P4 F9 1.487(7)
P4 F8 1.533(7)
P4 F12 1.534(7)
P4 F10 1.554(7)
P4 F11 1.562(7)
P4 F7' 1.566(13)
P4 F12' 1.571(12)
P4 F11' 1.578(12)
P4 F7 1.594(6)
P4 F10' 1.631(12)
